data_4300408
_journal_name_full 'Inorganic Chemistry'
_journal_paper_doi 10.1021/ic0511468
_journal_year 2006
_chemical_formula_sum 'C32 H32 Fe2 Mn N12 O10'
_chemical_formula_weight 911.34
_space_group_IT_number 15
_symmetry_cell_setting monoclinic
_symmetry_space_group_name_Hall '-C 2yc'
_symmetry_space_group_name_H-M 'C 1 2/c 1'
_cell_angle_alpha 90.00
_cell_angle_beta 102.472(2)
_cell_angle_gamma 90.00
_cell_formula_units_Z 12
_cell_length_a 15.5338(4)
_cell_length_b 26.2245(8)
_cell_length_c 29.4515(9)
_cell_measurement_temperature 293(2)
_cell_volume 11714.4(6)
_diffrn_ambient_temperature 293(2)
_exptl_crystal_density_diffrn 1.550
_cod_depositor_comments
;
The following automatic conversions were performed:
'_symmetry_cell_setting' value 'Monoclinic' changed to 'monoclinic'
according to '/home/saulius/struct/CIF-dictionaries/cif_core.dic'
dictionary named 'cif_core.dic' version 2.4.1 from 2010-06-29.

Automatic conversion script
Id: cif_fix_enum 1527 2010-12-29 10:47:43Z saulius 
;
_cod_original_sg_symbol_H-M 'C 2/c'
_cod_database_code 4300408

loop_
_symmetry_equiv_pos_as_xyz
'x, y, z'
'-x, y, -z+1/2'
'x+1/2, y+1/2, z'
'-x+1/2, y+1/2, -z+1/2'
'-x, -y, -z'
'x, -y, z-1/2'
'-x+1/2, -y+1/2, -z'
'x+1/2, -y+1/2, z-1/2'

loop_
_atom_site_label
_atom_site_type_symbol
_atom_site_fract_x
_atom_site_fract_y
_atom_site_fract_z
_atom_site_U_iso_or_equiv
_atom_site_adp_type
_atom_site_occupancy
_atom_site_symmetry_multiplicity
_atom_site_calc_flag
_atom_site_refinement_flags
_atom_site_disorder_assembly
_atom_site_disorder_group
Fe1 Fe 0.88708(3) 0.366800(16) -0.090234(15) 0.03592(12) Uani 1 1 d . . .
Fe2 Fe 0.76229(3) 0.389687(16) 0.245669(14) 0.03424(11) Uani 1 1 d . . .
Fe3 Fe 0.09157(3) 0.123287(17) 0.089997(14) 0.03530(11) Uani 1 1 d . . .
Mn1 Mn 0.84592(3) 0.377747(18) 0.082571(15) 0.03631(12) Uani 1 1 d . . .
Mn2 Mn 0.0000 0.13854(3) 0.2500 0.03783(16) Uani 1 2 d S . .
C1 C 0.7143(3) 0.41723(13) -0.12872(11) 0.0481(8) Uani 1 1 d . . .
H1 H 0.6890 0.3849 -0.1322 0.058 Uiso 1 1 calc R . .
C2 C 0.6618(3) 0.45939(15) -0.14232(13) 0.0568(9) Uani 1 1 d . . .
H2 H 0.6025 0.4553 -0.1563 0.068 Uiso 1 1 calc R . .
C3 C 0.6972(3) 0.50706(15) -0.13510(14) 0.0599(10) Uani 1 1 d . . .
H3 H 0.6616 0.5355 -0.1436 0.072 Uiso 1 1 calc R . .
C4 C 0.7855(3) 0.51338(15) -0.11522(13) 0.0580(10) Uani 1 1 d . . .
H4 H 0.8105 0.5456 -0.1094 0.070 Uiso 1 1 calc R . .
C5 C 0.8355(3) 0.46905(12) -0.10426(12) 0.0461(8) Uani 1 1 d . . .
C6 C 0.9337(2) 0.47065(13) -0.08450(12) 0.0473(8) Uani 1 1 d . . .
C7 C 1.0564(2) 0.41040(14) -0.06490(12) 0.0485(8) Uani 1 1 d . . .
C8 C 1.0683(2) 0.35465(14) -0.06011(12) 0.0473(8) Uani 1 1 d . . .
C9 C 1.1499(3) 0.33191(15) -0.04880(13) 0.0542(9) Uani 1 1 d . . .
H9 H 1.2005 0.3520 -0.0438 0.065 Uiso 1 1 calc R . .
C10 C 1.1573(3) 0.27969(16) -0.04485(13) 0.0581(10) Uani 1 1 d . . .
H10 H 1.2122 0.2639 -0.0379 0.070 Uiso 1 1 calc R . .
C11 C 1.0829(3) 0.25250(16) -0.05127(13) 0.0569(10) Uani 1 1 d . . .
H11 H 1.0858 0.2172 -0.0485 0.068 Uiso 1 1 calc R . .
C12 C 1.0027(3) 0.27607(14) -0.06183(12) 0.0533(9) Uani 1 1 d . . .
H12 H 0.9521 0.2563 -0.0651 0.064 Uiso 1 1 calc R . .
C13 C 0.9066(2) 0.35558(12) -0.15243(11) 0.0428(7) Uani 1 1 d . . .
C14 C 0.8058(3) 0.30940(13) -0.10203(12) 0.0481(8) Uani 1 1 d . . .
C15 C 0.8614(2) 0.36880(12) -0.02795(11) 0.0392(7) Uani 1 1 d . . .
C16 C 0.6430(3) 0.30345(13) 0.20692(14) 0.0539(9) Uani 1 1 d . . .
H16 H 0.6896 0.2813 0.2179 0.065 Uiso 1 1 calc R . .
C17 C 0.5642(3) 0.28404(15) 0.18395(16) 0.0638(11) Uani 1 1 d . . .
H17 H 0.5581 0.2491 0.1787 0.077 Uiso 1 1 calc R . .
C18 C 0.4949(3) 0.31554(15) 0.16875(16) 0.0642(11) Uani 1 1 d . . .
H18 H 0.4409 0.3024 0.1532 0.077 Uiso 1 1 calc R . .
C19 C 0.5051(3) 0.36699(15) 0.17656(15) 0.0595(10) Uani 1 1 d . . .
H19 H 0.4581 0.3891 0.1665 0.071 Uiso 1 1 calc R . .
C20 C 0.5851(2) 0.38527(13) 0.19925(12) 0.0434(7) Uani 1 1 d . . .
C21 C 0.6032(2) 0.44084(12) 0.20844(11) 0.0409(7) Uani 1 1 d . . .
C22 C 0.7264(2) 0.49503(12) 0.24215(11) 0.0395(7) Uani 1 1 d . . .
C23 C 0.8220(2) 0.48985(11) 0.26565(10) 0.0364(6) Uani 1 1 d . . .
C24 C 0.8741(2) 0.53056(13) 0.28036(12) 0.0467(8) Uani 1 1 d . . .
H24 H 0.8521 0.5636 0.2754 0.056 Uiso 1 1 calc R . .
C25 C 0.9612(3) 0.52208(14) 0.30309(12) 0.0502(8) Uani 1 1 d . . .
H25 H 0.9985 0.5495 0.3132 0.060 Uiso 1 1 calc R . .
C26 C 0.9918(3) 0.47263(13) 0.31044(12) 0.0483(8) Uani 1 1 d . . .
H26 H 1.0496 0.4663 0.3260 0.058 Uiso 1 1 calc R . .
C27 C 0.9359(2) 0.43318(13) 0.29451(11) 0.0446(8) Uani 1 1 d . . .
H27 H 0.9569 0.4000 0.2991 0.054 Uiso 1 1 calc R . .
C28 C 0.8370(2) 0.32916(12) 0.26032(11) 0.0398(7) Uani 1 1 d . . .
C29 C 0.7324(2) 0.37647(11) 0.30583(11) 0.0393(7) Uani 1 1 d . . .
C30 C 0.8027(2) 0.39054(12) 0.18739(11) 0.0390(7) Uani 1 1 d . . .
C31 C 0.9366(3) 0.28287(17) 0.14241(16) 0.0745(13) Uani 1 1 d . . .
H31A H 0.9872 0.3047 0.1459 0.112 Uiso 1 1 calc R . .
H31B H 0.9539 0.2482 0.1389 0.112 Uiso 1 1 calc R . .
H31C H 0.9117 0.2857 0.1695 0.112 Uiso 1 1 calc R . .
C32 C 0.6364(3) 0.35244(18) 0.08131(16) 0.0695(11) Uani 1 1 d . . .
H32A H 0.6462 0.3241 0.1024 0.104 Uiso 1 1 calc R . .
H32B H 0.5820 0.3475 0.0590 0.104 Uiso 1 1 calc R . .
H32C H 0.6331 0.3833 0.0984 0.104 Uiso 1 1 calc R . .
C33 C -0.0819(2) 0.08441(14) 0.03851(12) 0.0475(8) Uani 1 1 d . . .
H33 H -0.0981 0.1183 0.0328 0.057 Uiso 1 1 calc R . .
C34 C -0.1421(3) 0.04682(15) 0.02115(13) 0.0536(9) Uani 1 1 d . . .
H34 H -0.1980 0.0549 0.0039 0.064 Uiso 1 1 calc R . .
C35 C -0.1168(3) -0.00305(15) 0.03020(14) 0.0585(10) Uani 1 1 d . . .
H35 H -0.1559 -0.0293 0.0191 0.070 Uiso 1 1 calc R . .
C36 C -0.0335(3) -0.01422(14) 0.05575(13) 0.0529(9) Uani 1 1 d . . .
H36 H -0.0162 -0.0479 0.0622 0.064 Uiso 1 1 calc R . .
C37 C 0.0232(2) 0.02479(12) 0.07142(11) 0.0433(7) Uani 1 1 d . . .
C38 C 0.1164(2) 0.01715(12) 0.09796(12) 0.0456(8) Uani 1 1 d . . .
C39 C 0.2416(2) 0.06934(13) 0.13577(11) 0.0434(7) Uani 1 1 d . . .
C40 C 0.2617(2) 0.12390(13) 0.14523(11) 0.0413(7) Uani 1 1 d . . .
C41 C 0.3399(3) 0.14011(15) 0.17290(13) 0.0537(9) Uani 1 1 d . . .
H41 H 0.3829 0.1164 0.1857 0.064 Uiso 1 1 calc R . .
C42 C 0.3548(3) 0.19088(16) 0.18156(15) 0.0621(10) Uani 1 1 d . . .
H42 H 0.4074 0.2023 0.2002 0.075 Uiso 1 1 calc R . .
C43 C 0.2895(3) 0.22475(16) 0.16185(14) 0.0579(10) Uani 1 1 d . . .
H43 H 0.2967 0.2595 0.1677 0.070 Uiso 1 1 calc R . .
C44 C 0.2127(3) 0.20649(14) 0.13312(13) 0.0509(8) Uani 1 1 d . . .
H44 H 0.1696 0.2295 0.1191 0.061 Uiso 1 1 calc R . .
C45 C 0.1263(2) 0.12614(12) 0.03045(11) 0.0402(7) Uani 1 1 d . . .
C46 C 0.0307(2) 0.18581(12) 0.06687(12) 0.0458(8) Uani 1 1 d . . .
C47 C 0.0405(2) 0.13078(12) 0.14485(10) 0.0394(7) Uani 1 1 d . . .
C48 C -0.2005(3) 0.17149(18) 0.23686(19) 0.0755(13) Uani 1 1 d . . .
H48A H -0.1871 0.1828 0.2686 0.113 Uiso 1 1 calc R . .
H48B H -0.2606 0.1601 0.2287 0.113 Uiso 1 1 calc R . .
H48C H -0.1922 0.1991 0.2169 0.113 Uiso 1 1 calc R . .
N1 N 0.80060(19) 0.42163(10) -0.11069(8) 0.0393(6) Uani 1 1 d . . .
N2 N 0.96772(19) 0.42242(10) -0.07806(10) 0.0445(6) Uani 1 1 d . . .
N3 N 0.99410(19) 0.32678(11) -0.06760(9) 0.0428(6) Uani 1 1 d . . .
N4 N 0.9247(2) 0.34876(12) -0.18804(11) 0.0576(8) Uani 1 1 d . . .
N5 N 0.7587(3) 0.27524(14) -0.10815(13) 0.0695(10) Uani 1 1 d . . .
N6 N 0.8487(2) 0.37049(11) 0.00886(10) 0.0482(7) Uani 1 1 d . . .
N7 N 0.65512(19) 0.35375(10) 0.21420(10) 0.0427(6) Uani 1 1 d . . .
N8 N 0.68897(17) 0.44804(9) 0.23086(9) 0.0378(6) Uani 1 1 d . . .
N9 N 0.85138(18) 0.44064(10) 0.27241(8) 0.0369(6) Uani 1 1 d . . .
N10 N 0.8800(2) 0.29373(12) 0.26813(12) 0.0575(8) Uani 1 1 d . . .
N11 N 0.7132(2) 0.36771(13) 0.34018(10) 0.0561(8) Uani 1 1 d . . .
N12 N 0.8251(2) 0.38980(11) 0.15342(10) 0.0448(6) Uani 1 1 d . . .
N13 N -0.00101(18) 0.07386(10) 0.06325(9) 0.0379(6) Uani 1 1 d . . .
N14 N 0.15631(18) 0.06322(10) 0.11056(9) 0.0391(6) Uani 1 1 d . . .
N15 N 0.19939(19) 0.15689(10) 0.12521(9) 0.0413(6) Uani 1 1 d . . .
N16 N -0.0008(3) 0.22338(12) 0.05251(13) 0.0663(9) Uani 1 1 d . . .
N17 N 0.0115(2) 0.13504(11) 0.17722(10) 0.0473(7) Uani 1 1 d . . .
N18 N 0.1428(2) 0.12875(12) -0.00597(10) 0.0554(8) Uani 1 1 d . . .
O1 O 0.9750(2) 0.51010(10) -0.07663(11) 0.0707(8) Uani 1 1 d . . .
O2 O 1.1168(2) 0.44044(12) -0.05843(13) 0.0815(10) Uani 1 1 d . . .
O3 O 0.54511(18) 0.47241(10) 0.19773(10) 0.0618(7) Uani 1 1 d . . .
O4 O 0.69025(17) 0.53648(9) 0.23567(9) 0.0530(6) Uani 1 1 d . . .
O5 O 0.98647(15) 0.39056(9) 0.09812(8) 0.0468(6) Uani 1 1 d . . .
H5B H 1.0007 0.4058 0.0754 0.070 Uiso 1 1 d R . .
H5C H 1.0007 0.4089 0.1224 0.070 Uiso 1 1 d R . .
O6 O 0.82149(17) 0.46096(9) 0.07507(9) 0.0512(6) Uani 1 1 d . . .
H6A H 0.8700 0.4768 0.0837 0.077 Uiso 1 1 d R . .
H6C H 0.7861 0.4698 0.0920 0.077 Uiso 1 1 d R . .
O7 O 0.87232(17) 0.29786(8) 0.10214(8) 0.0483(6) Uani 1 1 d . . .
H7A H 0.8432 0.2749 0.0850 0.058 Uiso 1 1 d R . .
O8 O 0.70650(16) 0.35591(11) 0.05796(9) 0.0556(6) Uani 1 1 d . . .
H8B H 0.7074 0.3277 0.0438 0.067 Uiso 1 1 d R . .
O9 O 0.1468(2) -0.02474(10) 0.10705(11) 0.0703(8) Uani 1 1 d . . .
O10 O 0.29423(18) 0.03521(10) 0.14939(9) 0.0588(7) Uani 1 1 d . . .
O11 O 0.0000 0.05431(12) 0.2500 0.0489(8) Uani 1 2 d S . .
H11A H 0.0528 0.0435 0.2567 0.073 Uiso 0.50 1 d PR . .
H11B H -0.0275 0.0435 0.2701 0.073 Uiso 0.50 1 d PR . .
O12 O 0.0000 0.22015(12) 0.2500 0.0505(8) Uani 1 2 d S . .
H12C H -0.0455 0.2334 0.2568 0.061 Uiso 0.50 1 d PR . .
H12B H 0.0074 0.2280 0.2231 0.061 Uiso 0.50 1 d PR . .
O13 O -0.14454(17) 0.13130(9) 0.23161(10) 0.0540(6) Uani 1 1 d . . .
H13A H -0.1692 0.1004 0.2199 0.065 Uiso 1 1 calc R . .
O14 O 0.7489(2) 0.32999(14) 0.43221(11) 0.0872(10) Uani 1 1 d . . .
H14B H 0.7619 0.3487 0.4111 0.131 Uiso 1 1 d R . .
H14C H 0.7396 0.3487 0.4543 0.131 Uiso 1 1 d R . .
O15 O 0.8222(3) 0.2581(2) 0.9950(2) 0.159(2) Uani 1 1 d . . .
H15B H 0.8505 0.2737 0.9775 0.239 Uiso 1 1 d R . .
H15C H 0.8578 0.2404 1.0149 0.239 Uiso 1 1 d R . .
O16 O 0.0704(2) 0.32746(14) 0.05337(15) 0.1001(12) Uani 1 1 d . . .
H16A H 0.0145 0.3250 0.0470 0.150 Uiso 1 1 d R . .
H16C H 0.0923 0.3031 0.0406 0.150 Uiso 1 1 d R . .

loop_
_atom_site_aniso_label
_atom_site_aniso_U_11
_atom_site_aniso_U_22
_atom_site_aniso_U_33
_atom_site_aniso_U_23
_atom_site_aniso_U_13
_atom_site_aniso_U_12
Fe1 0.0440(3) 0.0307(2) 0.0342(2) 0.00124(16) 0.01114(19) -0.00435(18)
Fe2 0.0418(3) 0.0269(2) 0.0360(2) -0.00077(16) 0.01297(19) 0.00442(18)
Fe3 0.0435(3) 0.0303(2) 0.0341(2) 0.00081(16) 0.01283(19) 0.00383(18)
Mn1 0.0425(3) 0.0329(2) 0.0352(2) -0.00193(18) 0.0123(2) -0.00168(19)
Mn2 0.0430(4) 0.0379(4) 0.0363(3) 0.000 0.0167(3) 0.000
C1 0.060(2) 0.0391(18) 0.0438(17) 0.0019(14) 0.0087(16) -0.0016(15)
C2 0.063(2) 0.052(2) 0.055(2) 0.0100(17) 0.0124(18) 0.0064(18)
C3 0.068(3) 0.047(2) 0.065(2) 0.0126(18) 0.016(2) 0.0151(18)
C4 0.069(3) 0.047(2) 0.060(2) 0.0108(17) 0.019(2) 0.0137(18)
C5 0.061(2) 0.0328(17) 0.0474(18) 0.0074(13) 0.0170(16) 0.0033(15)
C6 0.057(2) 0.0399(19) 0.0475(18) 0.0051(14) 0.0162(17) -0.0085(16)
C7 0.048(2) 0.046(2) 0.0523(19) 0.0118(15) 0.0115(16) -0.0027(16)
C8 0.048(2) 0.048(2) 0.0467(18) 0.0083(15) 0.0111(16) -0.0001(15)
C9 0.053(2) 0.056(2) 0.056(2) 0.0128(17) 0.0171(17) 0.0064(17)
C10 0.058(2) 0.063(2) 0.054(2) 0.0093(18) 0.0140(18) 0.0154(19)
C11 0.061(3) 0.052(2) 0.058(2) 0.0094(17) 0.0126(19) 0.0157(18)
C12 0.058(2) 0.050(2) 0.0530(19) 0.0045(16) 0.0147(17) 0.0024(17)
C13 0.056(2) 0.0323(16) 0.0400(16) 0.0015(13) 0.0100(15) 0.0019(14)
C14 0.058(2) 0.0390(18) 0.0490(19) 0.0053(14) 0.0142(17) -0.0111(16)
C15 0.0432(18) 0.0374(17) 0.0392(16) 0.0018(13) 0.0136(14) -0.0087(13)
C16 0.057(2) 0.0339(18) 0.070(2) -0.0055(16) 0.0123(19) -0.0028(15)
C17 0.059(3) 0.041(2) 0.088(3) -0.0082(19) 0.009(2) -0.0115(18)
C18 0.052(2) 0.049(2) 0.090(3) -0.010(2) 0.012(2) -0.0067(18)
C19 0.046(2) 0.052(2) 0.079(3) -0.0053(19) 0.011(2) 0.0020(17)
C20 0.0413(19) 0.0396(17) 0.0527(18) -0.0047(14) 0.0178(15) 0.0006(14)
C21 0.0434(19) 0.0314(16) 0.0503(17) -0.0083(13) 0.0155(15) 0.0033(13)
C22 0.0430(18) 0.0355(17) 0.0436(16) -0.0016(13) 0.0171(14) 0.0054(13)
C23 0.0426(18) 0.0307(15) 0.0386(15) -0.0028(12) 0.0147(13) 0.0022(13)
C24 0.052(2) 0.0388(18) 0.0508(18) -0.0085(14) 0.0135(16) -0.0038(15)
C25 0.056(2) 0.0441(19) 0.0503(19) -0.0104(15) 0.0114(17) -0.0110(16)
C26 0.051(2) 0.0433(19) 0.0482(18) -0.0027(14) 0.0046(16) -0.0025(15)
C27 0.047(2) 0.0422(18) 0.0436(16) -0.0041(14) 0.0071(15) 0.0036(14)
C28 0.0346(17) 0.0345(17) 0.0537(18) -0.0019(14) 0.0174(14) 0.0003(13)
C29 0.0495(19) 0.0318(15) 0.0386(16) 0.0017(12) 0.0139(14) 0.0035(13)
C30 0.0479(19) 0.0305(16) 0.0415(16) -0.0048(12) 0.0158(14) -0.0004(13)
C31 0.080(3) 0.059(3) 0.077(3) 0.018(2) 0.001(2) 0.015(2)
C32 0.056(3) 0.073(3) 0.082(3) 0.001(2) 0.021(2) 0.000(2)
C33 0.051(2) 0.0442(19) 0.0474(18) 0.0003(15) 0.0105(16) 0.0022(15)
C34 0.054(2) 0.054(2) 0.0515(19) -0.0050(17) 0.0085(17) -0.0010(17)
C35 0.062(3) 0.048(2) 0.065(2) -0.0083(18) 0.014(2) -0.0051(18)
C36 0.062(2) 0.040(2) 0.058(2) -0.0067(16) 0.0171(18) -0.0035(16)
C37 0.052(2) 0.0331(16) 0.0480(17) -0.0020(13) 0.0184(15) 0.0041(14)
C38 0.053(2) 0.0327(17) 0.0532(19) -0.0001(14) 0.0170(16) 0.0070(14)
C39 0.045(2) 0.0415(18) 0.0463(17) 0.0043(14) 0.0154(15) 0.0043(15)
C40 0.0384(18) 0.0424(18) 0.0452(17) -0.0001(13) 0.0133(14) 0.0053(14)
C41 0.049(2) 0.052(2) 0.061(2) -0.0011(17) 0.0131(18) 0.0039(17)
C42 0.056(2) 0.059(2) 0.070(2) -0.0060(19) 0.011(2) -0.0070(19)
C43 0.055(2) 0.050(2) 0.070(2) -0.0060(18) 0.016(2) -0.0091(17)
C44 0.053(2) 0.044(2) 0.058(2) -0.0059(16) 0.0159(17) -0.0047(16)
C45 0.0471(19) 0.0335(16) 0.0418(17) -0.0001(13) 0.0135(14) -0.0022(13)
C46 0.055(2) 0.0317(17) 0.0527(19) 0.0008(14) 0.0156(16) 0.0010(15)
C47 0.048(2) 0.0357(17) 0.0348(15) -0.0029(12) 0.0090(14) -0.0065(13)
C48 0.054(3) 0.063(3) 0.109(4) -0.006(3) 0.016(2) 0.012(2)
N1 0.0518(17) 0.0318(13) 0.0349(12) 0.0002(10) 0.0107(12) -0.0030(11)
N2 0.0504(18) 0.0334(14) 0.0509(15) 0.0054(12) 0.0135(13) -0.0063(12)
N3 0.0500(17) 0.0403(15) 0.0398(14) 0.0048(11) 0.0136(12) -0.0021(12)
N4 0.074(2) 0.0452(17) 0.0570(18) 0.0075(14) 0.0222(17) 0.0055(16)
N5 0.074(2) 0.055(2) 0.076(2) 0.0105(17) 0.0083(19) -0.0221(18)
N6 0.0570(19) 0.0477(18) 0.0408(15) -0.0025(12) 0.0128(14) -0.0036(13)
N7 0.0471(17) 0.0294(14) 0.0555(16) -0.0049(11) 0.0200(13) 0.0011(11)
N8 0.0390(15) 0.0314(13) 0.0451(14) -0.0010(11) 0.0136(12) 0.0018(11)
N9 0.0419(15) 0.0332(13) 0.0358(12) -0.0004(10) 0.0088(11) 0.0023(11)
N10 0.0535(19) 0.0443(18) 0.073(2) -0.0009(15) 0.0108(16) 0.0116(15)
N11 0.068(2) 0.060(2) 0.0433(16) 0.0055(14) 0.0187(16) 0.0052(16)
N12 0.0537(18) 0.0406(16) 0.0439(15) -0.0020(11) 0.0189(13) -0.0021(13)
N13 0.0469(16) 0.0284(13) 0.0399(13) 0.0030(10) 0.0125(12) 0.0049(11)
N14 0.0412(15) 0.0319(13) 0.0463(14) 0.0010(11) 0.0144(12) 0.0075(11)
N15 0.0455(16) 0.0384(14) 0.0428(14) 0.0027(11) 0.0156(12) 0.0025(12)
N16 0.078(2) 0.0348(17) 0.082(2) 0.0093(16) 0.0099(19) 0.0155(16)
N17 0.0576(19) 0.0487(17) 0.0377(14) -0.0043(12) 0.0153(13) -0.0021(13)
N18 0.070(2) 0.057(2) 0.0443(16) 0.0003(13) 0.0221(15) -0.0066(15)
O1 0.081(2) 0.0379(15) 0.090(2) 0.0030(14) 0.0121(17) -0.0184(14)
O2 0.0544(18) 0.069(2) 0.118(3) 0.0212(18) 0.0111(18) -0.0213(15)
O3 0.0528(16) 0.0447(15) 0.0833(19) -0.0124(13) 0.0045(14) 0.0169(12)
O4 0.0548(15) 0.0324(12) 0.0732(16) -0.0080(11) 0.0167(13) 0.0085(11)
O5 0.0462(14) 0.0462(14) 0.0494(12) -0.0014(10) 0.0134(11) -0.0117(10)
O6 0.0575(15) 0.0303(12) 0.0702(16) -0.0009(11) 0.0232(13) -0.0044(10)
O7 0.0605(15) 0.0283(11) 0.0553(13) 0.0021(10) 0.0105(12) 0.0002(10)
O8 0.0411(14) 0.0672(17) 0.0577(15) 0.0015(12) 0.0089(12) -0.0047(12)
O9 0.079(2) 0.0367(14) 0.090(2) -0.0021(13) 0.0066(16) 0.0080(13)
O10 0.0631(17) 0.0486(15) 0.0622(15) 0.0013(12) 0.0081(13) 0.0192(12)
O11 0.054(2) 0.0360(17) 0.063(2) 0.000 0.0267(17) 0.000
O12 0.062(2) 0.0369(17) 0.064(2) 0.000 0.0387(18) 0.000
O13 0.0421(14) 0.0410(14) 0.0804(18) -0.0116(12) 0.0164(13) -0.0017(10)
O14 0.101(3) 0.108(3) 0.0648(18) 0.0213(18) 0.0436(18) 0.014(2)
O15 0.110(4) 0.153(5) 0.184(5) -0.101(4) -0.036(3) 0.010(3)
O16 0.087(3) 0.077(2) 0.149(3) 0.040(2) 0.054(2) 0.0039(19)

loop_
_geom_bond_atom_site_label_1
_geom_bond_atom_site_label_2
_geom_bond_distance
_geom_bond_site_symmetry_2
_geom_bond_publ_flag
Fe1 N2 1.906(3) . ?
Fe1 C13 1.943(3) . ?
Fe1 C14 1.947(3) . ?
Fe1 N3 1.957(3) . ?
Fe1 C15 1.961(3) . ?
Fe1 N1 1.971(3) . ?
Fe2 N8 1.901(3) . ?
Fe2 C30 1.951(3) . ?
Fe2 C29 1.957(3) . ?
Fe2 C28 1.959(3) . ?
Fe2 N9 1.962(3) . ?
Fe2 N7 1.963(3) . ?
Fe3 N14 1.896(3) . ?
Fe3 C46 1.941(3) . ?
Fe3 C45 1.945(3) . ?
Fe3 C47 1.958(3) . ?
Fe3 N13 1.970(3) . ?
Fe3 N15 1.977(3) . ?
Mn1 O5 2.158(2) . ?
Mn1 O7 2.188(2) . ?
Mn1 N6 2.189(3) . ?
Mn1 N12 2.202(3) . ?
Mn1 O8 2.206(3) . ?
Mn1 O6 2.218(2) . ?
Mn2 O12 2.140(3) . ?
Mn2 N17 2.191(3) 2 ?
Mn2 N17 2.191(3) . ?
Mn2 O13 2.201(3) . ?
Mn2 O13 2.201(3) 2 ?
Mn2 O11 2.209(3) . ?
C1 N1 1.336(5) . ?
C1 C2 1.381(5) . ?
C1 H1 0.9300 . ?
C2 C3 1.364(6) . ?
C2 H2 0.9300 . ?
C3 C4 1.381(6) . ?
C3 H3 0.9300 . ?
C4 C5 1.397(5) . ?
C4 H4 0.9300 . ?
C5 N1 1.354(4) . ?
C5 C6 1.511(5) . ?
C6 O1 1.213(4) . ?
C6 N2 1.368(4) . ?
C7 O2 1.209(4) . ?
C7 N2 1.384(5) . ?
C7 C8 1.477(5) . ?
C8 N3 1.343(5) . ?
C8 C9 1.375(5) . ?
C9 C10 1.377(5) . ?
C9 H9 0.9300 . ?
C10 C11 1.336(6) . ?
C10 H10 0.9300 . ?
C11 C12 1.365(5) . ?
C11 H11 0.9300 . ?
C12 N3 1.344(4) . ?
C12 H12 0.9300 . ?
C13 N4 1.157(4) . ?
C14 N5 1.146(5) . ?
C15 N6 1.144(4) . ?
C16 N7 1.343(4) . ?
C16 C17 1.362(5) . ?
C16 H16 0.9300 . ?
C17 C18 1.355(6) . ?
C17 H17 0.9300 . ?
C18 C19 1.372(5) . ?
C18 H18 0.9300 . ?
C19 C20 1.364(5) . ?
C19 H19 0.9300 . ?
C20 N7 1.361(4) . ?
C20 C21 1.498(4) . ?
C21 O3 1.216(4) . ?
C21 N8 1.366(4) . ?
C22 O4 1.219(4) . ?
C22 N8 1.372(4) . ?
C22 C23 1.503(5) . ?
C23 C24 1.353(4) . ?
C23 N9 1.369(4) . ?
C24 C25 1.392(5) . ?
C24 H24 0.9300 . ?
C25 C26 1.382(5) . ?
C25 H25 0.9300 . ?
C26 C27 1.367(5) . ?
C26 H26 0.9300 . ?
C27 N9 1.347(4) . ?
C27 H27 0.9300 . ?
C28 N10 1.138(4) . ?
C29 N11 1.138(4) . ?
C30 N12 1.128(4) . ?
C31 O7 1.430(5) . ?
C31 H31A 0.9600 . ?
C31 H31B 0.9600 . ?
C31 H31C 0.9600 . ?
C32 O8 1.412(5) . ?
C32 H32A 0.9600 . ?
C32 H32B 0.9600 . ?
C32 H32C 0.9600 . ?
C33 N13 1.338(4) . ?
C33 C34 1.379(5) . ?
C33 H33 0.9300 . ?
C34 C35 1.375(5) . ?
C34 H34 0.9300 . ?
C35 C36 1.381(6) . ?
C35 H35 0.9300 . ?
C36 C37 1.363(5) . ?
C36 H36 0.9300 . ?
C37 N13 1.348(4) . ?
C37 C38 1.503(5) . ?
C38 O9 1.203(4) . ?
C38 N14 1.372(4) . ?
C39 O10 1.220(4) . ?
C39 N14 1.381(4) . ?
C39 C40 1.478(5) . ?
C40 N15 1.337(4) . ?
C40 C41 1.376(5) . ?
C41 C42 1.366(6) . ?
C41 H41 0.9300 . ?
C42 C43 1.378(6) . ?
C42 H42 0.9300 . ?
C43 C44 1.389(5) . ?
C43 H43 0.9300 . ?
C44 N15 1.330(4) . ?
C44 H44 0.9300 . ?
C45 N18 1.157(4) . ?
C46 N16 1.140(4) . ?
C47 N17 1.144(4) . ?
C48 O13 1.395(5) . ?
C48 H48A 0.9600 . ?
C48 H48B 0.9600 . ?
C48 H48C 0.9600 . ?
O5 H5B 0.8501 . ?
O5 H5C 0.8502 . ?
O6 H6A 0.8499 . ?
O6 H6C 0.8501 . ?
O7 H7A 0.8500 . ?
O8 H8B 0.8501 . ?
O11 H11A 0.8500 . ?
O11 H11B 0.8501 . ?
O12 H12C 0.8499 . ?
O12 H12B 0.8499 . ?
O13 H13A 0.9300 . ?
O14 H14B 0.8501 . ?
O14 H14C 0.8503 . ?
O15 H15B 0.8497 . ?
O15 H15C 0.8500 . ?
O16 H16A 0.8500 . ?
O16 H16C 0.8498 . ?
